data_2008975
loop_
_publ_author_name
'H. Surya Prakash Rao'
'S. Rajamathe'
'S. Shanmuga Sundara Raj'
'Kandasamy Chinnakali'
'Ibrahim Abdul Razak'
'Hoong-Kun Fun'

_publ_section_title
;Methyl 1-(4-chlorobenzyl)-2-oxocyclohexane-1-carboxylate and methyl
 (2<i>RS</i>,4a<i>RS</i>,8a<i>RS</i>)-2-(4-chlorobenzyl)-3-oxoperhydronaphthalene-2-carboxylate
;
_journal_issue 9
_journal_name_full 'Acta Crystallographica Section C'
_journal_page_first 1519
_journal_page_last 1522
_journal_paper_doi 10.1107/S0108270199007003
_journal_volume 55
_journal_year 1999
_chemical_formula_sum 'C19 H23 Cl O3'
_chemical_formula_weight 334.82
_chemical_name_systematic
;
Methyl (2R,4aR,8aR)-2-(4-chlorobenzyl)-3-oxoperhydro-2-cyclohexanecarboxylate
(II)
;
_space_group_IT_number 14
_symmetry_cell_setting monoclinic
_symmetry_space_group_name_Hall '-P 2yn'
_symmetry_space_group_name_H-M 'P 1 21/n 1'
_audit_creation_method SHELXL-97
_cell_angle_alpha 90.00
_cell_angle_beta 102.9050(10)
_cell_angle_gamma 90.00
_cell_formula_units_Z 4
_cell_length_a 11.7762(3)
_cell_length_b 11.8495(4)
_cell_length_c 13.0464(4)
_cell_measurement_reflns_used 4448
_cell_measurement_temperature 293(2)
_cell_measurement_theta_max 28.17
_cell_measurement_theta_min 2.11
_cell_volume 1774.54(9)
_computing_cell_refinement 'SAINT (Siemens, 1996)'
_computing_data_collection 'SMART (Siemens, 1996)'
_computing_data_reduction SAINT
_computing_molecular_graphics SHELXTL
_computing_publication_material 'SHELXTL and PLATON (Spek, 1990)'
_computing_structure_refinement SHELXTL
_computing_structure_solution 'SHELXTL (Sheldrick, 1997)'
_diffrn_ambient_temperature 293(2)
_diffrn_detector_area_resol_mean 8.33
_diffrn_measurement_device 'Siemens SMART CCD area-detector'
_diffrn_measurement_method \w
_diffrn_radiation_monochromator graphite
_diffrn_radiation_source 'fine-focus sealed tube'
_diffrn_radiation_type MoK\a
_diffrn_radiation_wavelength 0.71073
_diffrn_reflns_av_R_equivalents 0.043
_diffrn_reflns_av_sigmaI/netI 0.057
_diffrn_reflns_limit_h_max 15
_diffrn_reflns_limit_h_min -15
_diffrn_reflns_limit_k_max 15
_diffrn_reflns_limit_k_min 0
_diffrn_reflns_limit_l_max 17
_diffrn_reflns_limit_l_min 0
_diffrn_reflns_number 11499
_diffrn_reflns_theta_max 28.17
_diffrn_reflns_theta_min 2.11
_exptl_absorpt_coefficient_mu 0.227
_exptl_absorpt_correction_T_max 0.97
_exptl_absorpt_correction_T_min 0.93
_exptl_absorpt_correction_type multi-scan
_exptl_absorpt_process_details '(empirical using SADABS; Sheldrick, 1996)'
_exptl_crystal_colour colourless
_exptl_crystal_density_diffrn 1.253
_exptl_crystal_density_method 'not measured'
_exptl_crystal_description parallelepiped
_exptl_crystal_F_000 712
_exptl_crystal_size_max 0.34
_exptl_crystal_size_mid 0.16
_exptl_crystal_size_min 0.14
_refine_diff_density_max 0.20
_refine_diff_density_min -0.28
_refine_ls_extinction_method none
_refine_ls_goodness_of_fit_ref 1.008
_refine_ls_hydrogen_treatment noref
_refine_ls_matrix_type full
_refine_ls_number_parameters 209
_refine_ls_number_reflns 4316
_refine_ls_number_restraints 0
_refine_ls_restrained_S_all 1.01
_refine_ls_R_factor_all 0.111
_refine_ls_R_factor_gt 0.054
_refine_ls_shift/su_max <0.001
_refine_ls_shift/su_mean 0.00
_refine_ls_structure_factor_coef Fsqd
_refine_ls_weighting_details 'calc w = 1/[\s^2^(Fo^2^)+(0.0506P)^2^+0.3434P] where P = (Fo^2^+2Fc^2^)/3'
_refine_ls_weighting_scheme calc
_refine_ls_wR_factor_ref 0.139
_reflns_number_gt 2436
_reflns_number_total 4316
_reflns_threshold_expression I>2\s(I)
_cod_data_source_file sk1299.cif
_cod_data_source_block II
_cod_original_sg_symbol_H-M 'P 21/n'
_cod_database_code 2008975

loop_
_symmetry_equiv_pos_as_xyz
'x, y, z'
'-x+1/2, y+1/2, -z+1/2'
'-x, -y, -z'
'x-1/2, -y-1/2, z-1/2'

loop_
_atom_site_label
_atom_site_fract_x
_atom_site_fract_y
_atom_site_fract_z
_atom_site_U_iso_or_equiv
_atom_site_adp_type
_atom_site_calc_flag
_atom_site_refinement_flags
_atom_site_occupancy
_atom_site_disorder_assembly
_atom_site_disorder_group
_atom_site_type_symbol
Cl1 0.94513(7) 0.19570(6) 0.05568(6) 0.0825(3) Uani d . 1 . . Cl
O1 1.15544(16) -0.14810(17) -0.50176(14) 0.0774(5) Uani d . 1 . . O
O2 1.07261(15) -0.26151(13) -0.30171(16) 0.0748(5) Uani d . 1 . . O
O3 0.96194(13) -0.12059(13) -0.38256(14) 0.0649(5) Uani d . 1 . . O
C1 1.26350(16) -0.11919(15) -0.22959(15) 0.0414(5) Uani d . 1 . . C
H1A 1.2387 -0.1009 -0.1655 0.050 Uiso calc R 1 . . H
H1B 1.2734 -0.2004 -0.2312 0.050 Uiso calc R 1 . . H
C2 1.16601(17) -0.08436(15) -0.32450(15) 0.0409(4) Uani d . 1 . . C
C3 1.2123(2) -0.09951(18) -0.42588(17) 0.0498(5) Uani d . 1 . . C
C4 1.3317(2) -0.0533(2) -0.42320(18) 0.0594(6) Uani d . 1 . . C
H4A 1.3279 0.0284 -0.4247 0.071 Uiso calc R 1 . . H
H4B 1.3562 -0.0779 -0.4858 0.071 Uiso calc R 1 . . H
C5 1.5435(2) -0.0404(2) -0.3232(2) 0.0707(8) Uani d . 1 . . C
H5A 1.5695 -0.0641 -0.3853 0.085 Uiso calc R 1 . . H
H5B 1.5381 0.0413 -0.3244 0.085 Uiso calc R 1 . . H
C6 1.6326(2) -0.0772(2) -0.2254(2) 0.0801(9) Uani d . 1 . . C
H6A 1.7063 -0.0397 -0.2237 0.096 Uiso calc R 1 . . H
H6B 1.6451 -0.1579 -0.2282 0.096 Uiso calc R 1 . . H
C7 1.5909(2) -0.0483(3) -0.1261(2) 0.0817(9) Uani d . 1 . . C
H7A 1.6469 -0.0758 -0.0651 0.098 Uiso calc R 1 . . H
H7B 1.5858 0.0331 -0.1199 0.098 Uiso calc R 1 . . H
C8 1.4721(2) -0.1006(2) -0.12838(19) 0.0610(6) Uani d . 1 . . C
H8A 1.4465 -0.0786 -0.0656 0.073 Uiso calc R 1 . . H
H8B 1.4789 -0.1822 -0.1283 0.073 Uiso calc R 1 . . H
C9 1.38132(16) -0.06328(16) -0.22555(15) 0.0423(5) Uani d . 1 . . C
H9A 1.3714 0.0186 -0.2218 0.051 Uiso calc R 1 . . H
C10 1.42318(18) -0.09038(18) -0.32614(16) 0.0486(5) Uani d . 1 . . C
H10A 1.4304 -0.1726 -0.3298 0.058 Uiso calc R 1 . . H
C11 1.12850(18) 0.04199(16) -0.31982(16) 0.0442(5) Uani d . 1 . . C
H11A 1.1952 0.0893 -0.3218 0.053 Uiso calc R 1 . . H
H11B 1.0690 0.0583 -0.3825 0.053 Uiso calc R 1 . . H
C12 1.08193(17) 0.07506(15) -0.22428(16) 0.0422(5) Uani d . 1 . . C
C13 1.15759(19) 0.10394(17) -0.12943(17) 0.0478(5) Uani d . 1 . . C
H13A 1.2376 0.0999 -0.1240 0.057 Uiso calc R 1 . . H
C14 1.1158(2) 0.13872(18) -0.04283(18) 0.0544(6) Uani d . 1 . . C
H14A 1.1672 0.1569 0.0201 0.065 Uiso calc R 1 . . H
C15 0.9972(2) 0.14580(17) -0.05155(19) 0.0543(6) Uani d . 1 . . C
C16 0.9202(2) 0.11839(18) -0.1441(2) 0.0597(6) Uani d . 1 . . C
H16A 0.8403 0.1233 -0.1491 0.072 Uiso calc R 1 . . H
C17 0.96299(19) 0.08328(18) -0.23001(19) 0.0541(6) Uani d . 1 . . C
H17A 0.9109 0.0650 -0.2925 0.065 Uiso calc R 1 . . H
C18 1.06355(19) -0.16603(18) -0.33362(18) 0.0499(5) Uani d . 1 . . C
C19 0.8609(2) -0.1937(2) -0.3959(3) 0.0877(9) Uani d . 1 . . C
H19A 0.7917 -0.1507 -0.4235 0.131 Uiso calc R 1 . . H
H19B 0.8565 -0.2253 -0.3292 0.131 Uiso calc R 1 . . H
H19C 0.8676 -0.2534 -0.4440 0.131 Uiso calc R 1 . . H

loop_
_atom_site_aniso_label
_atom_site_aniso_U_11
_atom_site_aniso_U_22
_atom_site_aniso_U_33
_atom_site_aniso_U_12
_atom_site_aniso_U_13
_atom_site_aniso_U_23
Cl1 0.1037(6) 0.0776(5) 0.0828(5) 0.0114(4) 0.0563(4) 0.0021(4)
O1 0.0701(12) 0.1066(14) 0.0504(10) 0.0037(10) 0.0022(9) -0.0215(10)
O2 0.0619(11) 0.0439(9) 0.1138(16) -0.0070(8) 0.0096(10) 0.0089(9)
O3 0.0424(9) 0.0547(9) 0.0912(13) -0.0011(7) 0.0017(9) -0.0038(9)
C1 0.0437(12) 0.0380(10) 0.0441(12) 0.0035(8) 0.0131(9) 0.0015(8)
C2 0.0410(11) 0.0367(10) 0.0445(12) 0.0020(8) 0.0085(9) 0.0017(8)
C3 0.0540(13) 0.0511(12) 0.0426(12) 0.0097(10) 0.0073(10) 0.0017(10)
C4 0.0698(16) 0.0626(14) 0.0522(14) -0.0003(12) 0.0273(12) 0.0055(11)
C5 0.0619(16) 0.0675(16) 0.092(2) -0.0160(13) 0.0367(16) -0.0136(14)
C6 0.0429(14) 0.0861(19) 0.112(2) -0.0121(13) 0.0194(15) -0.0336(17)
C7 0.0473(15) 0.098(2) 0.092(2) 0.0021(14) -0.0007(14) -0.0308(17)
C8 0.0503(14) 0.0714(16) 0.0575(14) 0.0086(12) 0.0035(11) -0.0100(12)
C9 0.0397(11) 0.0389(10) 0.0485(12) 0.0015(8) 0.0103(9) -0.0049(9)
C10 0.0461(12) 0.0470(11) 0.0556(14) -0.0052(9) 0.0178(11) -0.0055(10)
C11 0.0451(12) 0.0393(10) 0.0472(12) 0.0026(9) 0.0080(9) 0.0041(9)
C12 0.0438(12) 0.0316(10) 0.0512(13) 0.0047(8) 0.0104(10) 0.0050(9)
C13 0.0426(12) 0.0455(11) 0.0544(13) 0.0080(9) 0.0090(10) 0.0015(10)
C14 0.0610(15) 0.0524(13) 0.0483(13) 0.0118(11) 0.0086(11) 0.0032(10)
C15 0.0627(15) 0.0425(11) 0.0659(15) 0.0048(11) 0.0316(13) 0.0072(11)
C16 0.0443(13) 0.0520(13) 0.0878(18) -0.0003(10) 0.0251(13) -0.0021(12)
C17 0.0446(13) 0.0479(12) 0.0674(16) 0.0014(10) 0.0071(11) -0.0045(11)
C18 0.0467(13) 0.0425(12) 0.0596(14) 0.0004(9) 0.0098(11) -0.0079(10)
C19 0.0468(15) 0.0789(19) 0.131(3) -0.0112(13) 0.0071(16) -0.0139(18)

loop_
_atom_type_symbol
_atom_type_description
_atom_type_scat_dispersion_real
_atom_type_scat_dispersion_imag
_atom_type_scat_source
C C 0.0033 0.0016 'International Tables Vol C Tables 4.2.6.8 and 6.1.1.4'
H H 0.0000 0.0000 'International Tables Vol C Tables 4.2.6.8 and 6.1.1.4'
O O 0.0106 0.0060 'International Tables Vol C Tables 4.2.6.8 and 6.1.1.4'
Cl Cl 0.1484 0.1585 'International Tables Vol C Tables 4.2.6.8 and 6.1.1.4'

loop_
_geom_angle_atom_site_label_1
_geom_angle_atom_site_label_2
_geom_angle_atom_site_label_3
_geom_angle
_geom_angle_publ_flag
C18 O3 C19 116.1(2) y
C9 C1 C2 114.73(15) ?
C18 C2 C1 108.98(16) ?
C18 C2 C3 106.37(17) ?
C1 C2 C3 108.25(16) ?
C18 C2 C11 112.53(16) ?
C1 C2 C11 112.94(16) ?
C3 C2 C11 107.46(16) ?
O1 C3 C4 122.4(2) ?
O1 C3 C2 121.2(2) ?
C4 C3 C2 116.35(19) ?
C3 C4 C10 113.37(17) ?
C6 C5 C10 111.8(2) ?
C5 C6 C7 110.8(2) ?
C8 C7 C6 111.1(2) ?
C7 C8 C9 111.5(2) ?
C1 C9 C8 111.37(17) ?
C1 C9 C10 110.02(16) ?
C8 C9 C10 110.45(17) ?
C5 C10 C4 112.73(19) ?
C5 C10 C9 111.73(18) ?
C4 C10 C9 110.24(17) ?
C12 C11 C2 115.77(16) ?
C17 C12 C13 117.81(19) ?
C17 C12 C11 121.2(2) ?
C13 C12 C11 120.93(18) ?
C14 C13 C12 121.4(2) ?
C15 C14 C13 119.1(2) ?
C16 C15 C14 121.0(2) ?
C16 C15 Cl1 120.06(18) ?
C14 C15 Cl1 118.9(2) ?
C15 C16 C17 119.4(2) ?
C12 C17 C16 121.3(2) ?
O2 C18 O3 123.0(2) y
O2 C18 C2 124.1(2) y
O3 C18 C2 112.9(2) y

loop_
_geom_bond_atom_site_label_1
_geom_bond_atom_site_label_2
_geom_bond_site_symmetry_2
_geom_bond_distance
_geom_bond_publ_flag
Cl1 C15 . 1.751(2) y
O1 C3 . 1.210(3) y
O2 C18 . 1.202(2) y
O3 C18 . 1.337(3) y
O3 C19 . 1.451(3) y
C1 C9 . 1.528(3) ?
C1 C2 . 1.545(3) ?
C2 C18 . 1.530(3) yes
C2 C3 . 1.549(3) yes
C2 C11 . 1.566(3) ?
C3 C4 . 1.502(3) ?
C4 C10 . 1.532(3) ?
C5 C6 . 1.523(4) ?
C5 C10 . 1.528(3) ?
C6 C7 . 1.524(4) ?
C7 C8 . 1.524(3) ?
C8 C9 . 1.530(3) ?
C9 C10 . 1.535(3) ?
C11 C12 . 1.521(3) ?
C12 C17 . 1.389(3) ?
C12 C13 . 1.396(3) ?
C13 C14 . 1.392(3) ?
C14 C15 . 1.379(3) ?
C15 C16 . 1.377(3) ?
C16 C17 . 1.392(3) ?

loop_
_geom_hbond_atom_site_label_D
_geom_hbond_atom_site_label_H
_geom_hbond_atom_site_label_A
_geom_hbond_site_symmetry_A
_geom_hbond_distance_DH
_geom_hbond_distance_HA
_geom_hbond_distance_DA
_geom_hbond_angle_DHA
_geom_hbond_publ_flag
C1 H1B O2 1_555 0.97 2.45 2.800(3) 101 no
C10 H10A \p(Ph) 2_744 0.98 2.64 3.613(3) 172 yes

loop_
_geom_torsion_atom_site_label_1
_geom_torsion_atom_site_label_2
_geom_torsion_atom_site_label_3
_geom_torsion_atom_site_label_4
_geom_torsion
_geom_torsion_publ_flag
C9 C1 C2 C18 166.43(15) ?
C9 C1 C2 C3 51.1(2) ?
C9 C1 C2 C11 -67.7(2) ?
C18 C2 C3 O1 14.9(3) ?
C1 C2 C3 O1 131.9(2) ?
C11 C2 C3 O1 -105.8(2) ?
C18 C2 C3 C4 -163.59(18) ?
C1 C2 C3 C4 -46.6(2) ?
C11 C2 C3 C4 75.7(2) ?
O1 C3 C4 C10 -128.8(2) ?
C2 C3 C4 C10 49.7(3) ?
C10 C5 C6 C7 -55.1(3) ?
C5 C6 C7 C8 56.2(3) ?
C6 C7 C8 C9 -56.9(3) ?
C2 C1 C9 C8 178.97(16) ?
C2 C1 C9 C10 -58.2(2) ?
C7 C8 C9 C1 177.99(18) ?
C7 C8 C9 C10 55.4(2) ?
C6 C5 C10 C4 179.3(2) ?
C6 C5 C10 C9 54.5(3) ?
C3 C4 C10 C5 -178.57(19) ?
C3 C4 C10 C9 -53.0(2) ?
C1 C9 C10 C5 -177.45(18) ?
C8 C9 C10 C5 -54.1(2) ?
C1 C9 C10 C4 56.4(2) ?
C8 C9 C10 C4 179.73(18) ?
C18 C2 C11 C12 64.2(2) ?
C1 C2 C11 C12 -59.7(2) y
C3 C2 C11 C12 -179.1(2) y
C2 C11 C12 C17 -99.7(2) ?
C2 C11 C12 C13 83.7(2) ?
C17 C12 C13 C14 0.7(3) ?
C11 C12 C13 C14 177.37(18) ?
C12 C13 C14 C15 -0.7(3) ?
C13 C14 C15 C16 0.4(3) ?
C13 C14 C15 Cl1 -177.13(16) ?
C14 C15 C16 C17 -0.1(3) ?
Cl1 C15 C16 C17 177.36(17) ?
C13 C12 C17 C16 -0.4(3) ?
C11 C12 C17 C16 -177.09(19) ?
C15 C16 C17 C12 0.1(3) ?
C19 O3 C18 O2 -0.2(3) ?
C19 O3 C18 C2 178.9(2) y
C1 C2 C18 O2 -25.9(3) ?
C3 C2 C18 O2 90.6(3) ?
C11 C2 C18 O2 -152.0(2) ?
C1 C2 C18 O3 155.0(2) y
C3 C2 C18 O3 -88.5(2) y
C11 C2 C18 O3 28.9(2) ?

loop_
_cod_related_entry_id
_cod_related_entry_database
_cod_related_entry_code
1 ChemSpider 4421843
